data_1574406
loop_
_publ_author_name
'Tan, Hao-Chong'
'Shing, Ka-Pan'
'Wang, Hua-Hua'
'Liu, Yungen'
'Che, Chi-Ming'

_publ_section_title
;
 Chiral iron porphyrin (+)-D4-(por)FeCl catalyzes highly enantioselective
 cyclopropanation of alkenes using in situ generated diazoacetonitrile
 with up to 35&#x2009;000 product turnover
;
_journal_issue 17
_journal_name_full 'Chemical Science'
_journal_page_first 7191
_journal_page_last 7202
_journal_paper_doi 10.1039/D5SC00461F
_journal_volume 16
_journal_year 2025
_chemical_absolute_configuration ad
_chemical_formula_moiety 'C14 H13 Fe N'
_chemical_formula_sum 'C14 H13 Fe N'
_chemical_formula_weight 251.10
_chemical_name_systematic (1S,2S)-2-(Ferrocenyl)cyclopropane-1-carbonitrile
_space_group_crystal_system monoclinic
_space_group_IT_number 4
_space_group_name_Hall 'P 2yb'
_space_group_name_H-M_alt 'P 1 21 1'
_atom_sites_solution_hydrogens mixed
_audit_creation_date 2023-08-22
_audit_creation_method
;
Olex2 1.5
(compiled 2022.04.07 svn.rca3783a0 for OlexSys, GUI svn.r6498)
;
_audit_update_record
;
2024-04-20 deposited with the CCDC.	2025-03-17 downloaded from the CCDC.
;
_cell_angle_alpha 90
_cell_angle_beta 92.504(4)
_cell_angle_gamma 90
_cell_formula_units_Z 4
_cell_length_a 10.4077(10)
_cell_length_b 7.4147(8)
_cell_length_c 14.8363(16)
_cell_measurement_reflns_used 9914
_cell_measurement_temperature 100.0(2)
_cell_measurement_theta_max 73.03
_cell_measurement_theta_min 3.70
_cell_volume 1143.8(2)
_computing_cell_refinement 'SAINT V8.40B (?, 2016)'
_computing_data_collection 'Apex3 (Bruker 2018)'
_computing_data_reduction 'SAINT V8.40B (?, 2016)'
_computing_molecular_graphics 'Olex2 1.5 (Dolomanov et al., 2009)'
_computing_publication_material 'Olex2 1.5 (Dolomanov et al., 2009)'
_computing_structure_refinement 'XL  (Sheldrick, 2008)'
_computing_structure_solution 'ShelXT 2014'
_diffrn_ambient_temperature 100.0(2)
_diffrn_detector 'Bruker PHOTON III area detector'
_diffrn_detector_area_resol_mean 7.9
_diffrn_detector_type 'CMOS area detector'
_diffrn_measured_fraction_theta_full 0.990
_diffrn_measured_fraction_theta_max 0.971
_diffrn_measurement_device 'three-circle diffractometer'
_diffrn_measurement_device_type 'Bruker D8 VENTURE'
_diffrn_measurement_method '\w and \f scans'
_diffrn_radiation_monochromator 'mirror optics'
_diffrn_radiation_probe x-ray
_diffrn_radiation_type GaK\a
_diffrn_radiation_wavelength 1.34138
_diffrn_reflns_av_R_equivalents 0.0407
_diffrn_reflns_av_unetI/netI 0.0373
_diffrn_reflns_Laue_measured_fraction_full 0.990
_diffrn_reflns_Laue_measured_fraction_max 0.971
_diffrn_reflns_limit_h_max 14
_diffrn_reflns_limit_h_min -14
_diffrn_reflns_limit_k_max 10
_diffrn_reflns_limit_k_min -10
_diffrn_reflns_limit_l_max 20
_diffrn_reflns_limit_l_min -21
_diffrn_reflns_number 25521
_diffrn_reflns_point_group_measured_fraction_full 0.964
_diffrn_reflns_point_group_measured_fraction_max 0.916
_diffrn_reflns_theta_full 53.594
_diffrn_reflns_theta_max 73.445
_diffrn_reflns_theta_min 2.593
_diffrn_source 'microfocus Metaljet'
_diffrn_source_current 3.57
_diffrn_source_power 0.24947159999999996
_diffrn_source_type 'Incoatec Metaljet'
_diffrn_source_voltage 69.88
_diffrn_standards_number 0
_exptl_absorpt_coefficient_mu 7.123
_exptl_absorpt_correction_T_max 0.7537
_exptl_absorpt_correction_T_min 0.5502
_exptl_absorpt_correction_type multi-scan
_exptl_absorpt_process_details
;
SADABS-2016/2 (Bruker,2016/2) was used for absorption correction.
wR2(int) was 0.1088 before and 0.0713 after correction.
The Ratio of minimum to maximum transmission is 0.7300.
The \l/2 correction factor is Not present.
;
_exptl_crystal_colour orange
_exptl_crystal_colour_primary orange
_exptl_crystal_density_diffrn 1.458
_exptl_crystal_description bulk
_exptl_crystal_F_000 520
_exptl_crystal_size_max 0.2
_exptl_crystal_size_mid 0.18
_exptl_crystal_size_min 0.14
_refine_diff_density_max 0.757
_refine_diff_density_min -0.483
_refine_diff_density_rms 0.071
_refine_ls_abs_structure_details
;
 Refined as an inversion twin.
;
_refine_ls_abs_structure_Flack 0.128(12)
_refine_ls_extinction_method none
_refine_ls_goodness_of_fit_ref 1.083
_refine_ls_hydrogen_treatment mixed
_refine_ls_matrix_type full
_refine_ls_number_parameters 308
_refine_ls_number_reflns 6412
_refine_ls_number_restraints 1
_refine_ls_restrained_S_all 1.083
_refine_ls_R_factor_all 0.0416
_refine_ls_R_factor_gt 0.0376
_refine_ls_shift/su_max 0.001
_refine_ls_shift/su_mean 0.000
_refine_ls_structure_factor_coef Fsqd
_refine_ls_weighting_details 'w=1/[\s^2^(Fo^2^)+(0.0362P)^2^+1.0065P] where P=(Fo^2^+2Fc^2^)/3'
_refine_ls_weighting_scheme calc
_refine_ls_wR_factor_gt 0.0961
_refine_ls_wR_factor_ref 0.0990
_reflns_Friedel_coverage 0.762
_reflns_Friedel_fraction_full 0.934
_reflns_Friedel_fraction_max 0.852
_reflns_number_gt 5810
_reflns_number_total 6412
_reflns_threshold_expression 'I > 2\s(I)'
_cod_data_source_file d5sc00461f2.cif
_cod_data_source_block 20230814thc_ferrocenecyclocn_0_a
_cod_depositor_comments
;

2025-06-02
Z value and formula fixed to values more according to usual
chemical conventions.                 miguel

 Adding full bibliography for 1574403--1574407.cif.
;
_cod_original_formula_moiety '2(C14 H13 Fe N)'
_cod_original_formula_sum 'C28 H26 Fe2 N2'
_cod_original_formula_units_Z 2
_cod_original_formula_weight 502.21
_cod_database_code 1574406
_shelx_shelxl_version_number 2018/3
_shelx_space_group_comment
;
The symmetry employed for this shelxl refinement is uniquely defined
by the following loop, which should always be used as a source of
symmetry information in preference to the above space-group names.
They are only intended as comments.
;
_shelx_estimated_absorpt_t_max 0.435
_shelx_estimated_absorpt_t_min 0.330
_olex2_refinement_description
;
1. Twinned data refinement
 Scales: 0.872(12)
 0.128(12)
2. Fixed Uiso
 At 1.2 times of:
  All C(H) groups, All C(H,H) groups
3.a Ternary CH refined with riding coordinates:
 C6(H6), C7(H7), C16(H16), C18(H18)
3.b Secondary CH2 refined with riding coordinates:
 C11(H11A,H11B), C17(H17A,H17B)
3.c Aromatic/amide H refined with riding coordinates:
 C28(H28), C2(H2), C3(H3), C4(H4), C5(H5), C12(H12), C13(H13), C14(H14),
 C15(H15), C22(H22), C23(H23), C24(H24)
;
_olex2_submission_special_instructions 'No special instructions were received'

loop_
_space_group_symop_operation_xyz
'x, y, z'
'-x, y+1/2, -z'

loop_
_atom_site_label
_atom_site_type_symbol
_atom_site_fract_x
_atom_site_fract_y
_atom_site_fract_z
_atom_site_U_iso_or_equiv
_atom_site_adp_type
_atom_site_occupancy
_atom_site_site_symmetry_order
_atom_site_calc_flag
_atom_site_refinement_flags_posn
_atom_site_refinement_flags_adp
_atom_site_refinement_flags_occupancy
_atom_site_disorder_assembly
_atom_site_disorder_group
Fe1 Fe 0.61266(5) 1.01305(5) 0.83053(4) 0.01768(17) Uani 1 1 d . . . . .
Fe2 Fe 0.88678(5) -0.01209(5) 0.17022(4) 0.01869(18) Uani 1 1 d . . . . .
C28 C 0.4876(5) 1.1366(9) 0.9119(4) 0.0491(17) Uani 1 1 d . . . . .
H28 H 0.472343 1.104839 0.972580 0.059 Uiso 1 1 calc R U . . .
C26 C 0.8204(4) 0.1646(8) 0.2611(3) 0.0332(11) Uani 1 1 d . . . . .
C27 C 0.7054(4) 0.0740(7) 0.1335(3) 0.0259(9) Uani 1 1 d . . . . .
H27 H 0.647(4) 0.000(7) 0.102(3) 0.031 Uiso 1 1 d . U . . .
C25 C 0.7185(4) 0.0553(7) 0.2275(3) 0.0264(10) Uani 1 1 d . . . . .
H25 H 0.673(4) -0.043(7) 0.263(3) 0.032 Uiso 1 1 d . U . . .
C9 C 0.9344(5) -0.2651(8) 0.2125(4) 0.0379(12) Uani 1 1 d . . . . .
H9 H 0.876(5) -0.313(8) 0.264(3) 0.046 Uiso 1 1 d . U . . .
C10 C 1.0363(5) -0.1449(9) 0.2325(4) 0.0444(14) Uani 1 1 d . . . . .
H10 H 1.066(5) -0.123(9) 0.284(4) 0.053 Uiso 1 1 d . U . . .
C20 C 1.0748(4) -0.0703(8) 0.1506(4) 0.0424(13) Uani 1 1 d . . . . .
H20 H 1.136(5) 0.043(8) 0.153(4) 0.051 Uiso 1 1 d . U . . .
C21 C 0.9102(4) -0.2649(8) 0.1190(4) 0.0355(11) Uani 1 1 d . . . . .
H21 H 0.837(5) -0.355(8) 0.092(3) 0.043 Uiso 1 1 d . U . . .
C1 C 0.6825(4) 0.8099(8) 0.7533(3) 0.0309(10) Uani 1 1 d . . . . .
C2 C 0.6394(4) 0.7404(7) 0.8349(4) 0.0340(11) Uani 1 1 d . . . . .
H2 H 0.574446 0.651606 0.840678 0.041 Uiso 1 1 calc R U . . .
C3 C 0.7092(4) 0.8255(8) 0.9068(3) 0.0311(10) Uani 1 1 d . . . . .
H3 H 0.699042 0.803427 0.969174 0.037 Uiso 1 1 calc R U . . .
C4 C 0.7968(4) 0.9490(7) 0.8706(3) 0.0240(8) Uani 1 1 d . . . . .
H4 H 0.855688 1.023350 0.904255 0.029 Uiso 1 1 calc R U . . .
C5 C 0.7815(3) 0.9425(7) 0.7753(3) 0.0253(9) Uani 1 1 d . . . . .
H5 H 0.827442 1.011950 0.733551 0.030 Uiso 1 1 calc R U . . .
C6 C 0.6469(4) 0.7255(6) 0.6653(3) 0.0329(8) Uani 1 1 d . . . . .
H6 H 0.697170 0.615621 0.649953 0.039 Uiso 1 1 calc R U . . .
C7 C 0.6185(5) 0.8517(7) 0.5899(3) 0.0434(10) Uani 1 1 d . . . . .
H7 H 0.615460 0.983162 0.604744 0.052 Uiso 1 1 calc R U . . .
C8 C 0.6686(5) 0.8014(8) 0.5024(3) 0.0492(12) Uani 1 1 d . . . . .
N9 N 0.7144(6) 0.7571(10) 0.4342(3) 0.071(2) Uani 1 1 d . . . . .
C11 C 0.5146(4) 0.7360(9) 0.6239(4) 0.0432(13) Uani 1 1 d . . . . .
H11A H 0.447562 0.794429 0.659150 0.052 Uiso 1 1 calc R U . . .
H11B H 0.484070 0.633995 0.585589 0.052 Uiso 1 1 calc R U . . .
C12 C 0.4726(5) 1.1508(9) 0.7590(4) 0.0389(12) Uani 1 1 d . . . . .
H12 H 0.445561 1.130316 0.697831 0.047 Uiso 1 1 calc R U . . .
C13 C 0.4214(4) 1.0676(8) 0.8349(5) 0.0463(15) Uani 1 1 d . . . . .
H13 H 0.354373 0.980614 0.834133 0.056 Uiso 1 1 calc R U . . .
C14 C 0.5812(5) 1.2618(8) 0.8839(4) 0.0403(13) Uani 1 1 d . . . . .
H14 H 0.639679 1.327633 0.922226 0.048 Uiso 1 1 calc R U . . .
C15 C 0.5716(4) 1.2708(7) 0.7897(4) 0.0354(12) Uani 1 1 d . . . . .
H15 H 0.622396 1.344231 0.752772 0.042 Uiso 1 1 calc R U . . .
C16 C 0.8615(4) 0.1638(6) 0.3581(3) 0.0325(8) Uani 1 1 d . . . . .
H16 H 0.847879 0.048033 0.390839 0.039 Uiso 1 1 calc R U . . .
C17 C 0.9750(5) 0.2766(12) 0.3925(4) 0.0582(19) Uani 1 1 d . . . . .
H17A H 1.022032 0.346836 0.347730 0.070 Uiso 1 1 calc R U . . .
H17B H 1.029450 0.227556 0.443117 0.070 Uiso 1 1 calc R U . . .
C18 C 0.8395(4) 0.3379(7) 0.4127(3) 0.0391(10) Uani 1 1 d . . . . .
H18 H 0.805777 0.443844 0.377318 0.047 Uiso 1 1 calc R U . . .
C19 C 0.7926(5) 0.3187(8) 0.5027(3) 0.0442(11) Uani 1 1 d . . . . .
N21 N 0.7570(6) 0.2956(10) 0.5736(3) 0.0725(19) Uani 1 1 d . . . . .
C22 C 0.8708(4) 0.2568(7) 0.1851(4) 0.0324(11) Uani 1 1 d . . . . .
H22 H 0.939728 0.340836 0.187211 0.039 Uiso 1 1 calc R U . . .
C23 C 0.7991(4) 0.2000(7) 0.1057(3) 0.0315(10) Uani 1 1 d . . . . .
H23 H 0.811551 0.238959 0.045690 0.038 Uiso 1 1 calc R U . . .
C24 C 0.9955(5) -0.1428(9) 0.0797(3) 0.0385(12) Uani 1 1 d . . . . .
H24 H 0.998903 -0.114671 0.017409 0.046 Uiso 1 1 calc R U . . .

loop_
_atom_site_aniso_label
_atom_site_aniso_U_11
_atom_site_aniso_U_22
_atom_site_aniso_U_33
_atom_site_aniso_U_23
_atom_site_aniso_U_13
_atom_site_aniso_U_12
Fe1 0.0127(2) 0.0145(5) 0.0260(3) 0.0015(2) 0.00296(19) 0.0011(2)
Fe2 0.0131(2) 0.0150(5) 0.0280(3) 0.0015(2) 0.0022(2) 0.0006(2)
C28 0.050(3) 0.044(3) 0.056(3) 0.017(3) 0.030(2) 0.037(3)
C26 0.0174(15) 0.045(3) 0.038(2) -0.014(2) 0.0074(15) -0.0030(17)
C27 0.0145(15) 0.026(2) 0.037(2) -0.0067(17) 0.0000(14) 0.0070(14)
C25 0.0157(16) 0.029(3) 0.035(2) -0.0042(19) 0.0059(14) -0.0028(16)
C9 0.037(2) 0.022(3) 0.056(3) 0.014(2) 0.010(2) 0.009(2)
C10 0.039(2) 0.034(3) 0.058(3) -0.007(3) -0.022(2) 0.020(2)
C20 0.0143(17) 0.028(3) 0.085(4) 0.004(3) 0.011(2) 0.0043(18)
C21 0.0248(18) 0.021(2) 0.061(3) -0.007(2) -0.0013(19) 0.0067(18)
C1 0.0212(16) 0.038(2) 0.034(2) -0.0201(19) 0.0030(14) -0.0012(16)
C2 0.0208(16) 0.0122(19) 0.070(3) -0.0034(19) 0.0158(18) -0.0016(15)
C3 0.0277(18) 0.027(2) 0.039(2) 0.0105(18) 0.0061(16) 0.0105(17)
C4 0.0156(15) 0.025(2) 0.031(2) -0.0063(16) -0.0027(13) 0.0026(14)
C5 0.0143(15) 0.031(3) 0.031(2) 0.0016(18) 0.0068(14) 0.0014(16)
C6 0.0342(18) 0.030(2) 0.034(2) -0.0062(17) 0.0048(15) -0.0046(16)
C7 0.046(2) 0.033(2) 0.051(3) 0.001(2) 0.004(2) -0.0074(19)
C8 0.062(3) 0.051(3) 0.035(2) 0.006(2) -0.006(2) -0.020(3)
N9 0.090(4) 0.095(5) 0.026(2) 0.009(2) 0.002(2) -0.051(4)
C11 0.032(2) 0.052(3) 0.044(3) -0.011(2) -0.0097(18) -0.014(2)
C12 0.033(2) 0.034(3) 0.048(3) 0.002(2) -0.0136(19) 0.013(2)
C13 0.0146(17) 0.023(3) 0.102(5) 0.010(3) 0.010(2) 0.0052(17)
C14 0.042(2) 0.025(3) 0.053(3) -0.017(2) -0.014(2) 0.018(2)
C15 0.029(2) 0.017(2) 0.060(3) 0.011(2) 0.006(2) 0.0037(19)
C16 0.0322(18) 0.034(2) 0.032(2) 0.0051(17) 0.0038(15) -0.0018(16)
C17 0.037(2) 0.094(6) 0.043(3) -0.007(3) -0.007(2) -0.015(3)
C18 0.050(2) 0.038(2) 0.030(2) -0.0051(17) 0.0047(17) -0.018(2)
C19 0.060(3) 0.040(3) 0.033(2) -0.0096(19) 0.0052(18) -0.017(2)
N21 0.097(4) 0.091(5) 0.029(2) -0.004(3) 0.000(2) -0.042(4)
C22 0.0218(17) 0.017(2) 0.059(3) -0.0094(19) 0.0114(17) -0.0001(15)
C23 0.0261(18) 0.027(2) 0.042(2) 0.0144(19) 0.0116(16) 0.0132(17)
C24 0.038(2) 0.040(3) 0.038(2) 0.002(2) 0.0108(18) 0.021(2)

loop_
_atom_type_symbol
_atom_type_description
_atom_type_scat_dispersion_real
_atom_type_scat_dispersion_imag
_atom_type_scat_source
C C 0.0137 0.0067 'International Tables Vol C Tables 4.2.6.8 and 6.1.1.4'
H H 0.0000 0.0000 'International Tables Vol C Tables 4.2.6.8 and 6.1.1.4'
Fe Fe -0.2673 2.5550 'International Tables Vol C Tables 4.2.6.8 and 6.1.1.4'
N N 0.0241 0.0134 'International Tables Vol C Tables 4.2.6.8 and 6.1.1.4'

loop_
_geom_angle_atom_site_label_1
_geom_angle_atom_site_label_2
_geom_angle_atom_site_label_3
_geom_angle
_geom_angle_site_symmetry_1
_geom_angle_site_symmetry_3
_geom_angle_publ_flag
C28 Fe1 C1 156.6(2) . . ?
C28 Fe1 C2 121.1(2) . . ?
C28 Fe1 C4 123.4(2) . . ?
C28 Fe1 C5 160.1(2) . . ?
C28 Fe1 C12 67.8(2) . . ?
C28 Fe1 C13 40.4(2) . . ?
C28 Fe1 C14 40.9(2) . . ?
C28 Fe1 C15 67.9(2) . . ?
C2 Fe1 C1 40.3(2) . . ?
C2 Fe1 C15 164.1(2) . . ?
C3 Fe1 C28 107.0(2) . . ?
C3 Fe1 C1 68.2(2) . . ?
C3 Fe1 C2 40.6(2) . . ?
C3 Fe1 C4 40.70(18) . . ?
C3 Fe1 C5 68.56(18) . . ?
C3 Fe1 C12 163.3(2) . . ?
C3 Fe1 C13 125.4(2) . . ?
C3 Fe1 C14 119.1(2) . . ?
C3 Fe1 C15 153.8(2) . . ?
C4 Fe1 C1 68.83(17) . . ?
C4 Fe1 C2 68.6(2) . . ?
C4 Fe1 C5 40.66(16) . . ?
C4 Fe1 C12 155.5(2) . . ?
C4 Fe1 C14 105.2(2) . . ?
C4 Fe1 C15 119.1(2) . . ?
C5 Fe1 C1 41.60(18) . . ?
C5 Fe1 C2 68.91(19) . . ?
C5 Fe1 C12 121.9(2) . . ?
C5 Fe1 C15 107.1(2) . . ?
C12 Fe1 C1 109.9(2) . . ?
C12 Fe1 C2 127.3(2) . . ?
C12 Fe1 C15 40.7(2) . . ?
C13 Fe1 C1 122.4(2) . . ?
C13 Fe1 C2 109.1(2) . . ?
C13 Fe1 C4 161.1(2) . . ?
C13 Fe1 C5 157.7(2) . . ?
C13 Fe1 C12 40.5(2) . . ?
C13 Fe1 C14 68.5(2) . . ?
C13 Fe1 C15 68.4(2) . . ?
C14 Fe1 C1 161.9(2) . . ?
C14 Fe1 C2 155.1(2) . . ?
C14 Fe1 C5 123.0(2) . . ?
C14 Fe1 C12 68.0(2) . . ?
C14 Fe1 C15 40.0(2) . . ?
C15 Fe1 C1 126.7(2) . . ?
C26 Fe2 C27 68.75(18) . . ?
C26 Fe2 C25 40.55(17) . . ?
C26 Fe2 C9 118.5(2) . . ?
C26 Fe2 C10 106.7(2) . . ?
C26 Fe2 C20 126.2(2) . . ?
C26 Fe2 C21 153.2(2) . . ?
C26 Fe2 C23 69.8(2) . . ?
C26 Fe2 C24 164.2(2) . . ?
C25 Fe2 C27 40.16(18) . . ?
C9 Fe2 C27 125.5(2) . . ?
C9 Fe2 C25 107.4(2) . . ?
C9 Fe2 C20 68.0(2) . . ?
C9 Fe2 C21 40.2(2) . . ?
C9 Fe2 C23 163.0(2) . . ?
C9 Fe2 C24 68.3(2) . . ?
C10 Fe2 C27 162.5(2) . . ?
C10 Fe2 C25 125.7(2) . . ?
C10 Fe2 C9 40.5(2) . . ?
C10 Fe2 C20 40.5(2) . . ?
C10 Fe2 C21 67.8(2) . . ?
C10 Fe2 C23 155.2(2) . . ?
C10 Fe2 C24 68.4(2) . . ?
C20 Fe2 C27 155.5(2) . . ?
C20 Fe2 C25 163.3(2) . . ?
C20 Fe2 C21 67.7(2) . . ?
C20 Fe2 C24 40.6(2) . . ?
C21 Fe2 C27 108.13(19) . . ?
C21 Fe2 C25 119.87(19) . . ?
C22 Fe2 C26 41.7(2) . . ?
C22 Fe2 C27 68.9(2) . . ?
C22 Fe2 C25 68.63(19) . . ?
C22 Fe2 C9 154.2(2) . . ?
C22 Fe2 C10 119.7(2) . . ?
C22 Fe2 C20 108.1(2) . . ?
C22 Fe2 C21 164.1(2) . . ?
C22 Fe2 C23 41.4(2) . . ?
C22 Fe2 C24 126.4(2) . . ?
C23 Fe2 C27 40.86(18) . . ?
C23 Fe2 C25 68.39(18) . . ?
C23 Fe2 C20 120.7(2) . . ?
C23 Fe2 C21 126.3(2) . . ?
C23 Fe2 C24 107.9(2) . . ?
C24 Fe2 C27 120.36(19) . . ?
C24 Fe2 C25 154.3(2) . . ?
C24 Fe2 C21 40.5(2) . . ?
Fe1 C28 H28 126.1 . . ?
C13 C28 Fe1 69.9(3) . . ?
C13 C28 H28 125.7 . . ?
C13 C28 C14 108.5(5) . . ?
C14 C28 Fe1 69.8(3) . . ?
C14 C28 H28 125.7 . . ?
C25 C26 Fe2 70.4(3) . . ?
C25 C26 C16 121.5(4) . . ?
C25 C26 C22 106.9(4) . . ?
C16 C26 Fe2 123.5(4) . . ?
C22 C26 Fe2 68.8(3) . . ?
C22 C26 C16 131.6(4) . . ?
Fe2 C27 H27 122(3) . . ?
C25 C27 Fe2 69.8(2) . . ?
C25 C27 H27 118(3) . . ?
C25 C27 C23 108.3(4) . . ?
C23 C27 Fe2 69.3(2) . . ?
C23 C27 H27 133(3) . . ?
Fe2 C25 H25 118(3) . . ?
C26 C25 Fe2 69.0(2) . . ?
C26 C25 H25 126(3) . . ?
C27 C25 Fe2 70.0(2) . . ?
C27 C25 C26 109.6(4) . . ?
C27 C25 H25 124(3) . . ?
Fe2 C9 H9 113(3) . . ?
C10 C9 Fe2 69.6(3) . . ?
C10 C9 H9 121(3) . . ?
C21 C9 Fe2 70.2(3) . . ?
C21 C9 H9 129(3) . . ?
C21 C9 C10 108.0(5) . . ?
Fe2 C10 H10 125(4) . . ?
C9 C10 Fe2 69.9(3) . . ?
C9 C10 H10 125(4) . . ?
C9 C10 C20 107.9(5) . . ?
C20 C10 Fe2 70.0(3) . . ?
C20 C10 H10 127(4) . . ?
Fe2 C20 H20 114(3) . . ?
C10 C20 Fe2 69.4(3) . . ?
C10 C20 H20 118(3) . . ?
C10 C20 C24 108.2(5) . . ?
C24 C20 Fe2 69.7(2) . . ?
C24 C20 H20 132(3) . . ?
Fe2 C21 H21 128(3) . . ?
C9 C21 Fe2 69.6(3) . . ?
C9 C21 H21 117(3) . . ?
C9 C21 C24 108.7(4) . . ?
C24 C21 Fe2 69.7(3) . . ?
C24 C21 H21 134(3) . . ?
C2 C1 Fe1 69.7(3) . . ?
C2 C1 C5 107.7(4) . . ?
C2 C1 C6 121.8(5) . . ?
C5 C1 Fe1 69.0(2) . . ?
C5 C1 C6 129.3(4) . . ?
C6 C1 Fe1 136.4(3) . . ?
Fe1 C2 H2 126.4 . . ?
C1 C2 Fe1 70.0(3) . . ?
C1 C2 H2 125.9 . . ?
C1 C2 C3 108.3(4) . . ?
C3 C2 Fe1 69.3(3) . . ?
C3 C2 H2 125.9 . . ?
Fe1 C3 H3 126.0 . . ?
C2 C3 Fe1 70.1(3) . . ?
C2 C3 H3 125.6 . . ?
C2 C3 C4 108.7(4) . . ?
C4 C3 Fe1 69.9(3) . . ?
C4 C3 H3 125.6 . . ?
Fe1 C4 H4 126.5 . . ?
C3 C4 Fe1 69.4(2) . . ?
C3 C4 H4 125.9 . . ?
C3 C4 C5 108.1(4) . . ?
C5 C4 Fe1 69.7(2) . . ?
C5 C4 H4 125.9 . . ?
Fe1 C5 H5 126.1 . . ?
C1 C5 Fe1 69.4(2) . . ?
C1 C5 H5 126.4 . . ?
C4 C5 Fe1 69.6(2) . . ?
C4 C5 C1 107.2(4) . . ?
C4 C5 H5 126.4 . . ?
C1 C6 H6 115.6 . . ?
C1 C6 C11 122.3(4) . . ?
C7 C6 C1 115.7(4) . . ?
C7 C6 H6 115.6 . . ?
C7 C6 C11 60.2(3) . . ?
C11 C6 H6 115.6 . . ?
C6 C7 H7 117.3 . . ?
C6 C7 C11 60.2(3) . . ?
C8 C7 C6 116.2(5) . . ?
C8 C7 H7 117.3 . . ?
C8 C7 C11 116.4(5) . . ?
C11 C7 H7 117.3 . . ?
N9 C8 C7 176.5(6) . . ?
C6 C11 C7 59.7(3) . . ?
C6 C11 H11A 117.8 . . ?
C6 C11 H11B 117.8 . . ?
C7 C11 H11A 117.8 . . ?
C7 C11 H11B 117.8 . . ?
H11A C11 H11B 114.9 . . ?
Fe1 C12 H12 126.3 . . ?
C13 C12 Fe1 69.6(3) . . ?
C13 C12 H12 125.9 . . ?
C13 C12 C15 108.1(5) . . ?
C15 C12 Fe1 69.8(3) . . ?
C15 C12 H12 125.9 . . ?
Fe1 C13 H13 125.7 . . ?
C28 C13 Fe1 69.7(3) . . ?
C28 C13 C12 107.6(5) . . ?
C28 C13 H13 126.2 . . ?
C12 C13 Fe1 70.0(3) . . ?
C12 C13 H13 126.2 . . ?
Fe1 C14 H14 126.0 . . ?
C28 C14 Fe1 69.3(3) . . ?
C28 C14 H14 126.2 . . ?
C15 C14 Fe1 70.2(3) . . ?
C15 C14 C28 107.7(5) . . ?
C15 C14 H14 126.2 . . ?
Fe1 C15 H15 126.3 . . ?
C12 C15 Fe1 69.5(3) . . ?
C12 C15 H15 126.0 . . ?
C14 C15 Fe1 69.8(3) . . ?
C14 C15 C12 108.1(5) . . ?
C14 C15 H15 126.0 . . ?
C26 C16 H16 115.7 . . ?
C26 C16 C17 120.8(4) . . ?
C26 C16 C18 117.5(4) . . ?
C17 C16 H16 115.7 . . ?
C17 C16 C18 59.7(4) . . ?
C18 C16 H16 115.7 . . ?
C16 C17 H17A 117.7 . . ?
C16 C17 H17B 117.7 . . ?
C16 C17 C18 61.1(3) . . ?
H17A C17 H17B 114.8 . . ?
C18 C17 H17A 117.7 . . ?
C18 C17 H17B 117.7 . . ?
C16 C18 H18 115.9 . . ?
C17 C18 C16 59.2(4) . . ?
C17 C18 H18 115.9 . . ?
C19 C18 C16 117.7(4) . . ?
C19 C18 C17 120.2(5) . . ?
C19 C18 H18 115.9 . . ?
N21 C19 C18 177.0(7) . . ?
Fe2 C22 H22 126.0 . . ?
C26 C22 Fe2 69.5(3) . . ?
C26 C22 H22 125.9 . . ?
C23 C22 Fe2 70.2(3) . . ?
C23 C22 C26 108.2(4) . . ?
C23 C22 H22 125.9 . . ?
Fe2 C23 H23 126.8 . . ?
C27 C23 Fe2 69.9(3) . . ?
C27 C23 C22 107.1(4) . . ?
C27 C23 H23 126.5 . . ?
C22 C23 Fe2 68.5(3) . . ?
C22 C23 H23 126.5 . . ?
Fe2 C24 H24 125.6 . . ?
C20 C24 Fe2 69.7(3) . . ?
C20 C24 H24 126.4 . . ?
C21 C24 Fe2 69.9(3) . . ?
C21 C24 C20 107.1(4) . . ?
C21 C24 H24 126.4 . . ?

loop_
_geom_bond_atom_site_label_1
_geom_bond_atom_site_label_2
_geom_bond_distance
_geom_bond_site_symmetry_2
_geom_bond_publ_flag
Fe1 C28 2.032(4) . ?
Fe1 C1 2.046(5) . ?
Fe1 C2 2.041(5) . ?
Fe1 C3 2.031(5) . ?
Fe1 C4 2.038(4) . ?
Fe1 C5 2.040(4) . ?
Fe1 C12 2.040(5) . ?
Fe1 C13 2.035(4) . ?
Fe1 C14 2.039(5) . ?
Fe1 C15 2.044(5) . ?
Fe2 C26 2.023(5) . ?
Fe2 C27 2.044(4) . ?
Fe2 C25 2.042(4) . ?
Fe2 C9 2.033(5) . ?
Fe2 C10 2.030(5) . ?
Fe2 C20 2.038(4) . ?
Fe2 C21 2.041(6) . ?
Fe2 C22 2.013(5) . ?
Fe2 C23 2.036(5) . ?
Fe2 C24 2.038(5) . ?
C28 H28 0.9500 . ?
C28 C13 1.405(9) . ?
C28 C14 1.421(8) . ?
C26 C25 1.409(6) . ?
C26 C16 1.482(6) . ?
C26 C22 1.437(7) . ?
C27 H27 0.93(5) . ?
C27 C25 1.403(6) . ?
C27 C23 1.425(7) . ?
C25 H25 1.03(5) . ?
C9 H9 1.06(5) . ?
C9 C10 1.407(8) . ?
C9 C21 1.399(8) . ?
C10 H10 0.83(6) . ?
C10 C20 1.409(8) . ?
C20 H20 1.06(6) . ?
C20 C24 1.415(8) . ?
C21 H21 1.08(5) . ?
C21 C24 1.412(8) . ?
C1 C2 1.408(7) . ?
C1 C5 1.451(6) . ?
C1 C6 1.479(6) . ?
C2 H2 0.9500 . ?
C2 C3 1.413(7) . ?
C3 H3 0.9500 . ?
C3 C4 1.415(6) . ?
C4 H4 0.9500 . ?
C4 C5 1.417(6) . ?
C5 H5 0.9500 . ?
C6 H6 1.0000 . ?
C6 C7 1.478(7) . ?
C6 C11 1.485(6) . ?
C7 H7 1.0000 . ?
C7 C8 1.469(7) . ?
C7 C11 1.486(7) . ?
C8 N9 1.183(7) . ?
C11 H11A 0.9900 . ?
C11 H11B 0.9900 . ?
C12 H12 0.9500 . ?
C12 C13 1.409(8) . ?
C12 C15 1.422(8) . ?
C13 H13 0.9500 . ?
C14 H14 0.9500 . ?
C14 C15 1.397(8) . ?
C15 H15 0.9500 . ?
C16 H16 1.0000 . ?
C16 C17 1.518(7) . ?
C16 C18 1.546(7) . ?
C17 H17A 0.9900 . ?
C17 H17B 0.9900 . ?
C17 C18 1.524(7) . ?
C18 H18 1.0000 . ?
C18 C19 1.449(6) . ?
C19 N21 1.143(6) . ?
C22 H22 0.9500 . ?
C22 C23 1.430(7) . ?
C23 H23 0.9500 . ?
C24 H24 0.9500 . ?

loop_
_geom_torsion_atom_site_label_1
_geom_torsion_atom_site_label_2
_geom_torsion_atom_site_label_3
_geom_torsion_atom_site_label_4
_geom_torsion
_geom_torsion_site_symmetry_1
_geom_torsion_site_symmetry_2
_geom_torsion_site_symmetry_3
_geom_torsion_site_symmetry_4
_geom_torsion_publ_flag
Fe1 C28 C13 C12 -60.0(3) . . . . ?
Fe1 C28 C14 C15 59.9(3) . . . . ?
Fe1 C1 C2 C3 -59.0(3) . . . . ?
Fe1 C1 C5 C4 59.6(3) . . . . ?
Fe1 C1 C6 C7 47.4(6) . . . . ?
Fe1 C1 C6 C11 -22.2(8) . . . . ?
Fe1 C2 C3 C4 -59.4(3) . . . . ?
Fe1 C3 C4 C5 -59.2(3) . . . . ?
Fe1 C4 C5 C1 -59.5(3) . . . . ?
Fe1 C12 C13 C28 59.8(3) . . . . ?
Fe1 C12 C15 C14 -59.3(3) . . . . ?
Fe1 C14 C15 C12 59.1(4) . . . . ?
Fe2 C26 C25 C27 -58.4(3) . . . . ?
Fe2 C26 C16 C17 91.2(6) . . . . ?
Fe2 C26 C16 C18 160.6(3) . . . . ?
Fe2 C26 C22 C23 59.8(3) . . . . ?
Fe2 C27 C25 C26 57.8(3) . . . . ?
Fe2 C27 C23 C22 -58.5(3) . . . . ?
Fe2 C9 C10 C20 -59.9(4) . . . . ?
Fe2 C9 C21 C24 58.8(4) . . . . ?
Fe2 C10 C20 C24 -59.1(4) . . . . ?
Fe2 C20 C24 C21 -60.1(3) . . . . ?
Fe2 C21 C24 C20 60.0(4) . . . . ?
Fe2 C22 C23 C27 59.4(3) . . . . ?
C28 C14 C15 Fe1 -59.4(3) . . . . ?
C28 C14 C15 C12 -0.2(5) . . . . ?
C26 C16 C17 C18 106.0(5) . . . . ?
C26 C16 C18 C17 -111.3(5) . . . . ?
C26 C16 C18 C19 138.2(4) . . . . ?
C26 C22 C23 Fe2 -59.4(3) . . . . ?
C26 C22 C23 C27 0.1(5) . . . . ?
C25 C26 C16 C17 177.4(5) . . . . ?
C25 C26 C16 C18 -113.2(5) . . . . ?
C25 C26 C22 Fe2 -60.4(3) . . . . ?
C25 C26 C22 C23 -0.7(5) . . . . ?
C25 C27 C23 Fe2 59.1(3) . . . . ?
C25 C27 C23 C22 0.5(5) . . . . ?
C9 C10 C20 Fe2 59.8(4) . . . . ?
C9 C10 C20 C24 0.7(6) . . . . ?
C9 C21 C24 Fe2 -58.8(3) . . . . ?
C9 C21 C24 C20 1.2(6) . . . . ?
C10 C9 C21 Fe2 -59.6(4) . . . . ?
C10 C9 C21 C24 -0.8(6) . . . . ?
C10 C20 C24 Fe2 58.9(4) . . . . ?
C10 C20 C24 C21 -1.2(6) . . . . ?
C21 C9 C10 Fe2 60.0(3) . . . . ?
C21 C9 C10 C20 0.0(6) . . . . ?
C1 C2 C3 Fe1 59.4(3) . . . . ?
C1 C2 C3 C4 0.0(5) . . . . ?
C1 C6 C7 C8 139.1(4) . . . . ?
C1 C6 C7 C11 -114.1(4) . . . . ?
C1 C6 C11 C7 103.3(5) . . . . ?
C2 C1 C5 Fe1 -59.1(3) . . . . ?
C2 C1 C5 C4 0.5(5) . . . . ?
C2 C1 C6 C7 140.8(5) . . . . ?
C2 C1 C6 C11 71.1(7) . . . . ?
C2 C3 C4 Fe1 59.5(3) . . . . ?
C2 C3 C4 C5 0.4(5) . . . . ?
C3 C4 C5 Fe1 59.0(3) . . . . ?
C3 C4 C5 C1 -0.5(5) . . . . ?
C5 C1 C2 Fe1 58.7(3) . . . . ?
C5 C1 C2 C3 -0.3(5) . . . . ?
C5 C1 C6 C7 -53.3(6) . . . . ?
C5 C1 C6 C11 -122.9(5) . . . . ?
C6 C1 C2 Fe1 -132.7(4) . . . . ?
C6 C1 C2 C3 168.3(4) . . . . ?
C6 C1 C5 Fe1 133.4(5) . . . . ?
C6 C1 C5 C4 -166.9(5) . . . . ?
C8 C7 C11 C6 106.5(5) . . . . ?
C11 C6 C7 C8 -106.8(5) . . . . ?
C13 C28 C14 Fe1 -59.4(3) . . . . ?
C13 C28 C14 C15 0.5(5) . . . . ?
C13 C12 C15 Fe1 59.2(4) . . . . ?
C13 C12 C15 C14 -0.1(6) . . . . ?
C14 C28 C13 Fe1 59.4(3) . . . . ?
C14 C28 C13 C12 -0.6(6) . . . . ?
C15 C12 C13 Fe1 -59.3(3) . . . . ?
C15 C12 C13 C28 0.4(6) . . . . ?
C16 C26 C25 Fe2 -118.0(5) . . . . ?
C16 C26 C25 C27 -176.4(4) . . . . ?
C16 C26 C22 Fe2 116.5(6) . . . . ?
C16 C26 C22 C23 176.3(5) . . . . ?
C16 C17 C18 C19 106.2(5) . . . . ?
C17 C16 C18 C19 -110.4(6) . . . . ?
C22 C26 C25 Fe2 59.4(3) . . . . ?
C22 C26 C25 C27 1.0(5) . . . . ?
C22 C26 C16 C17 0.8(8) . . . . ?
C22 C26 C16 C18 70.2(6) . . . . ?
C23 C27 C25 Fe2 -58.7(3) . . . . ?
C23 C27 C25 C26 -1.0(5) . . . . ?

loop_
_twin_individual_id
_twin_individual_mass_fraction_refined
1 0.872(12)
2 0.128(12)
